data_8101232
loop_
_publ_author_name
'Sander, J.'
'Hegetschweiler, K.'

_publ_section_title
;
Crystal structure of 1,3,5-trideoxy-1,3,5-tris((2-pyridylmethyl)amino)-
cis-inositolcobalt(III) bromide tetrahydrate, [Co(pmaci)]Br~3~ &#x00B7; 
~4~H~2~O
;
_journal_issue 1
_journal_name_full 'Zeitschrift f\"ur Kristallographie - New Crystal Structures'
_journal_page_first 186
_journal_page_last 188
_journal_volume 215
_journal_year 2000
_chemical_formula_structural '[Co(pmaci)]Br3^.^ 4 H2 O'
_chemical_formula_sum 'C24 H38 Br3 Co N6 O7'
_chemical_formula_weight 821.26
_space_group_IT_number 2
_symmetry_cell_setting triclinic
_symmetry_space_group_name_Hall '-P 1'
_symmetry_space_group_name_H-M 'P -1'
_cell_angle_alpha 105.11(3)
_cell_angle_beta 97.49(3)
_cell_angle_gamma 98.93(3)
_cell_formula_units_Z 2
_cell_length_a 8.968(2)
_cell_length_b 10.071(2)
_cell_length_c 17.722(4)
_cell_measurement_temperature 293(2)
_cell_volume 1501.8(6)
_diffrn_ambient_temperature 293(2)
_exptl_crystal_density_diffrn 1.816
_cod_duplicate_entry 8101214
_cod_database_code 8101232

loop_
_symmetry_equiv_pos_as_xyz
'x, y, z'
'-x, -y, -z'

loop_
_atom_site_label
_atom_site_type_symbol
_atom_site_fract_x
_atom_site_fract_y
_atom_site_fract_z
_atom_site_U_iso_or_equiv
_atom_site_adp_type
_atom_site_occupancy
_atom_site_symmetry_multiplicity
_atom_site_calc_flag
_atom_site_refinement_flags
_atom_site_disorder_assembly
_atom_site_disorder_group
Br1 Br 0.25816(9) 0.51555(9) 0.16044(5) 0.0290(3) Uani 1 2 d . . .
Br2 Br 0.37435(9) 0.79858(9) 0.93055(6) 0.0332(3) Uani 1 2 d . . .
Br3 Br 0.29482(14) 0.54533(14) 0.58386(8) 0.0649(4) Uani 1 2 d . . .
Co Co 0.05316(11) 0.16071(10) 0.78228(6) 0.0165(3) Uani 1 2 d . . .
N16 N -0.0100(7) 0.2549(6) 0.8805(3) 0.0153(13) Uani 1 2 d . . .
H16N H -0.0405 0.3320 0.8709 0.018 Uiso 1 2 calc R . .
N14 N 0.1838(7) 0.0647(6) 0.8386(4) 0.0163(14) Uani 1 2 d . . .
H14N H 0.1172 0.0107 0.8584 0.020 Uiso 1 2 calc R . .
N12 N 0.2113(7) 0.3282(6) 0.7963(4) 0.0181(14) Uani 1 2 d . . .
H12N H 0.2758 0.2987 0.7627 0.022 Uiso 1 2 calc R . .
N161 N -0.1145(7) 0.0065(6) 0.7744(4) 0.0209(15) Uani 1 2 d . . .
N141 N 0.1357(7) 0.0706(6) 0.6876(4) 0.0197(15) Uani 1 2 d . . .
N121 N -0.0748(7) 0.2476(7) 0.7195(4) 0.0229(15) Uani 1 2 d . . .
O11 O 0.1431(6) 0.5428(6) 0.9390(3) 0.0272(13) Uani 1 2 d . . .
H11O H 0.0531 0.5172 0.9417 0.041 Uiso 1 2 calc R . .
O15 O 0.1149(6) 0.0879(5) 0.9845(3) 0.0274(13) Uani 1 2 d . . .
H15O H 0.0637 0.1118 1.0189 0.041 Uiso 1 2 calc R . .
O13 O 0.4732(6) 0.2205(6) 0.8296(3) 0.0268(13) Uani 1 2 d . . .
H13O H 0.4552 0.2579 0.7943 0.040 Uiso 1 2 calc R . .
C123 C -0.2886(10) 0.2497(10) 0.6254(5) 0.033(2) Uani 1 2 d . . .
H123 H -0.3872 0.2087 0.5974 0.039 Uiso 1 2 calc R . .
C162 C -0.1540(9) -0.1182(9) 0.7181(5) 0.0271(19) Uani 1 2 d . . .
H162 H -0.0980 -0.1353 0.6771 0.033 Uiso 1 2 calc R . .
C16 C 0.1127(8) 0.3126(8) 0.9538(4) 0.0166(16) Uani 1 2 d . . .
H16C H 0.0629 0.3485 0.9989 0.020 Uiso 1 2 calc R . .
C14 C 0.2970(8) 0.1546(8) 0.9103(5) 0.0167(16) Uani 1 2 d . . .
H14C H 0.3627 0.0960 0.9287 0.020 Uiso 1 2 calc R . .
C163 C -0.2721(10) -0.2200(9) 0.7186(6) 0.036(2) Uani 1 2 d . . .
H163 H -0.2966 -0.3041 0.6781 0.043 Uiso 1 2 calc R . .
C143 C 0.2045(11) 0.0491(10) 0.5597(5) 0.035(2) Uani 1 2 d . . .
H143 H 0.1894 0.0680 0.5109 0.042 Uiso 1 2 calc R . .
C126 C -0.0039(9) 0.3723(8) 0.7129(5) 0.0216(18) Uani 1 2 d . . .
C15 C 0.2067(9) 0.2093(8) 0.9750(5) 0.0213(18) Uani 1 2 d . . .
H15C H 0.2790 0.2570 1.0247 0.026 Uiso 1 2 calc R . .
C12 C 0.3114(9) 0.3862(8) 0.8764(5) 0.0198(17) Uani 1 2 d . . .
H12C H 0.3867 0.4669 0.8751 0.024 Uiso 1 2 calc R . .
C142 C 0.1186(10) 0.0966(9) 0.6161(5) 0.029(2) Uani 1 2 d . . .
H142 H 0.0459 0.1485 0.6047 0.034 Uiso 1 2 calc R . .
C13 C 0.3982(8) 0.2757(8) 0.8937(5) 0.0197(17) Uani 1 2 d . . .
H13C H 0.4774 0.3214 0.9410 0.024 Uiso 1 2 calc R . .
C125 C -0.0724(10) 0.4363(10) 0.6606(5) 0.035(2) Uani 1 2 d . . .
H125 H -0.0222 0.5210 0.6558 0.042 Uiso 1 2 calc R . .
C165 C -0.3164(9) -0.0713(9) 0.8366(5) 0.029(2) Uani 1 2 d . . .
H165 H -0.3718 -0.0536 0.8777 0.035 Uiso 1 2 calc R . .
C11 C 0.2251(9) 0.4349(8) 0.9451(5) 0.0223(18) Uani 1 2 d . . .
H11C H 0.3013 0.4710 0.9942 0.027 Uiso 1 2 calc R . .
C122 C -0.2159(9) 0.1875(9) 0.6763(5) 0.0236(18) Uani 1 2 d . . .
H122 H -0.2650 0.1024 0.6809 0.028 Uiso 1 2 calc R . .
C146 C 0.2394(9) -0.0060(8) 0.7033(5) 0.0239(18) Uani 1 2 d . . .
C144 C 0.3141(12) -0.0272(11) 0.5762(6) 0.045(3) Uani 1 2 d . . .
H144 H 0.3753 -0.0581 0.5394 0.054 Uiso 1 2 calc R . .
C147 C 0.2482(10) -0.0397(9) 0.7806(5) 0.0271(19) Uani 1 2 d . . .
H47A H 0.3542 -0.0370 0.8020 0.033 Uiso 1 2 calc R . .
H47B H 0.1904 -0.1336 0.7724 0.033 Uiso 1 2 calc R . .
C124 C -0.2133(11) 0.3736(11) 0.6166(6) 0.040(2) Uani 1 2 d . . .
H124 H -0.2591 0.4141 0.5804 0.048 Uiso 1 2 calc R . .
C166 C -0.1952(9) 0.0311(8) 0.8338(5) 0.0207(18) Uani 1 2 d . . .
C167 C -0.1508(9) 0.1711(8) 0.8945(5) 0.0220(18) Uani 1 2 d . . .
H67A H -0.1320 0.1586 0.9471 0.026 Uiso 1 2 calc R . .
H67B H -0.2344 0.2214 0.8920 0.026 Uiso 1 2 calc R . .
C145 C -0.6694(10) -0.0564(10) 0.6480(6) 0.038(2) Uani 1 2 d . . .
H45 H -0.5982 -0.1093 0.6599 0.046 Uiso 1 2 calc R . .
C164 C -0.3549(10) -0.1988(9) 0.7788(6) 0.035(2) Uani 1 2 d . . .
H164 H -0.4347 -0.2682 0.7807 0.042 Uiso 1 2 calc R . .
O1 O -0.0020(9) 0.2060(7) 1.1242(4) 0.0309(15) Uani 1 2 d . . .
O2 O 0.4311(9) 0.3546(10) 0.6931(5) 0.056(2) Uani 1 2 d . . .
O3 O 0.4339(9) 0.2471(10) 0.4741(5) 0.072(2) Uani 1 2 d . . .
C127 C 0.1456(9) 0.4363(9) 0.7660(5) 0.027(2) Uani 1 2 d . . .
H27A H 0.1323 0.5108 0.8105 0.033 Uiso 1 2 calc R . .
H27B H 0.2161 0.4771 0.7373 0.033 Uiso 1 2 calc R . .
O4 O 0.0284(15) 0.2866(12) 0.4451(8) 0.098(4) Uani 1 2 d . . .
H100 H -0.095(14) 0.214(11) 1.124(7) 0.06(4) Uiso 1 2 d . . .
H101 H 0.413(8) 0.395(8) 0.661(5) 0.01(2) Uiso 1 2 d . . .
H2A H 0.51(2) 0.444(19) 0.723(11) 0.12(6) Uiso 1 2 d . . .
H4A H -0.030(14) 0.285(14) 0.459(8) 0.05(4) Uiso 1 2 d . . .
H1A H 0.042(10) 0.281(10) 1.137(5) 0.02(3) Uiso 1 2 d . . .

loop_
_atom_site_aniso_label
_atom_site_aniso_U_11
_atom_site_aniso_U_22
_atom_site_aniso_U_33
_atom_site_aniso_U_23
_atom_site_aniso_U_13
_atom_site_aniso_U_12
Br1 0.0343(5) 0.0274(5) 0.0216(5) 0.0029(4) 0.0062(4) 0.0006(4)
Br2 0.0301(5) 0.0317(5) 0.0410(6) 0.0203(4) 0.0050(4) -0.0003(4)
Br3 0.0694(8) 0.0818(9) 0.0551(8) 0.0416(7) 0.0120(6) 0.0106(6)
Co 0.0210(6) 0.0176(6) 0.0100(6) 0.0032(5) 0.0037(4) 0.0021(4)
N16 0.022(3) 0.014(3) 0.009(3) 0.004(3) 0.001(3) 0.001(2)
N14 0.024(3) 0.012(3) 0.010(3) 0.000(3) 0.006(3) -0.002(3)
N12 0.023(3) 0.021(4) 0.012(3) 0.007(3) 0.005(3) 0.004(3)
N161 0.027(4) 0.014(4) 0.018(4) -0.001(3) 0.003(3) 0.004(3)
N141 0.027(4) 0.016(3) 0.009(4) -0.003(3) -0.001(3) 0.000(3)
N121 0.028(4) 0.030(4) 0.013(4) 0.008(3) 0.007(3) 0.004(3)
O11 0.029(3) 0.022(3) 0.036(4) 0.011(3) 0.015(3) 0.009(2)
O15 0.039(3) 0.020(3) 0.028(3) 0.012(3) 0.017(3) 0.001(2)
O13 0.031(3) 0.031(3) 0.025(3) 0.011(3) 0.014(3) 0.012(2)
C123 0.037(5) 0.045(6) 0.014(5) 0.004(4) -0.001(4) 0.014(4)
C162 0.032(5) 0.027(5) 0.020(5) 0.005(4) 0.002(4) 0.003(4)
C16 0.025(4) 0.017(4) 0.010(4) 0.006(3) 0.005(3) 0.003(3)
C14 0.019(4) 0.014(4) 0.017(4) 0.005(3) -0.002(3) 0.006(3)
C163 0.037(5) 0.026(5) 0.033(6) 0.000(4) -0.002(4) -0.005(4)
C143 0.053(6) 0.041(6) 0.006(4) 0.001(4) 0.006(4) 0.007(4)
C126 0.031(4) 0.021(4) 0.021(4) 0.009(4) 0.014(4) 0.017(3)
C15 0.024(4) 0.021(4) 0.020(4) 0.011(4) 0.001(3) -0.001(3)
C12 0.027(4) 0.016(4) 0.018(4) 0.009(3) 0.010(3) 0.000(3)
C142 0.044(5) 0.022(5) 0.017(5) 0.002(4) 0.009(4) 0.003(4)
C13 0.019(4) 0.030(5) 0.014(4) 0.012(4) 0.004(3) 0.008(3)
C125 0.040(5) 0.042(6) 0.033(6) 0.021(5) 0.012(4) 0.016(4)
C165 0.027(4) 0.031(5) 0.029(5) 0.013(4) 0.004(4) 0.001(4)
C11 0.028(4) 0.013(4) 0.019(4) -0.001(3) 0.001(3) 0.000(3)
C122 0.029(5) 0.026(5) 0.017(4) 0.006(4) 0.004(4) 0.008(4)
C146 0.029(4) 0.022(4) 0.020(5) 0.002(4) 0.008(4) 0.006(3)
C144 0.058(6) 0.054(7) 0.027(6) 0.007(5) 0.025(5) 0.011(5)
C147 0.043(5) 0.019(4) 0.017(5) -0.004(4) 0.009(4) 0.012(4)
C124 0.046(6) 0.058(7) 0.023(5) 0.022(5) 0.002(4) 0.020(5)
C166 0.024(4) 0.019(4) 0.024(5) 0.011(4) 0.006(3) 0.006(3)
C167 0.024(4) 0.028(5) 0.015(4) 0.008(4) 0.010(3) 0.001(3)
C145 0.034(5) 0.043(6) 0.033(6) -0.006(5) 0.013(4) 0.013(4)
C164 0.025(4) 0.031(5) 0.047(6) 0.016(5) -0.001(4) -0.006(4)
O1 0.036(4) 0.020(4) 0.035(4) 0.008(3) 0.007(3) 0.001(3)
O2 0.059(5) 0.087(7) 0.033(4) 0.034(5) 0.007(4) 0.017(5)
O3 0.060(5) 0.105(7) 0.058(6) 0.035(5) 0.009(4) 0.017(5)
C127 0.033(5) 0.036(5) 0.024(5) 0.026(4) 0.003(4) 0.009(4)
O4 0.096(9) 0.060(7) 0.127(11) -0.011(6) 0.062(8) 0.014(6)

loop_
_geom_bond_atom_site_label_1
_geom_bond_atom_site_label_2
_geom_bond_distance
_geom_bond_site_symmetry_2
_geom_bond_publ_flag
Co N161 1.949(6) . ?
Co N121 1.951(7) . ?
Co N16 1.952(6) . ?
Co N14 1.963(6) . ?
Co N12 1.966(6) . ?
Co N141 1.981(6) . ?
N16 C167 1.493(9) . ?
N16 C16 1.508(10) . ?
N14 C14 1.497(10) . ?
N14 C147 1.509(10) . ?
N12 C12 1.495(10) . ?
N12 C127 1.497(10) . ?
N161 C166 1.346(10) . ?
N161 C162 1.347(11) . ?
N141 C146 1.343(10) . ?
N141 C142 1.354(11) . ?
N121 C122 1.350(11) . ?
N121 C126 1.357(10) . ?
O11 C11 1.421(9) . ?
O15 C15 1.425(9) . ?
O13 C13 1.428(9) . ?
C123 C122 1.377(12) . ?
C123 C124 1.381(14) . ?
C162 C163 1.357(12) . ?
C16 C11 1.520(10) . ?
C16 C15 1.526(11) . ?
C14 C13 1.520(11) . ?
C14 C15 1.525(11) . ?
C163 C164 1.369(14) . ?
C143 C142 1.374(12) . ?
C143 C144 1.386(14) . ?
C126 C125 1.394(12) . ?
C126 C127 1.478(12) . ?
C12 C13 1.524(11) . ?
C12 C11 1.541(11) . ?
C125 C124 1.357(14) . ?
C165 C164 1.378(13) . ?
C165 C166 1.393(12) . ?
C146 C145 1.402(12) 1_655 ?
C146 C147 1.490(12) . ?
C144 C145 1.373(14) 1_655 ?
C166 C167 1.492(11) . ?
C145 C144 1.373(14) 1_455 ?
C145 C146 1.402(12) 1_455 ?
